data_7133304
loop_
_publ_author_name
'Haberstroh, Jan'
'Taube, Clemens'
'Fidelius, Jannis'
'Schulz, Stephen'
'Israel, Noel'
'Dmitrieva, Evgenia'
'Gomila, Rosa M.'
'Frontera, Antonio'
'Wolf, Robert'
'Schwedtmann, Kai'
'Weigand, Jan J.'

_publ_section_title
;
 A neutral diphosphene radical: synthesis, electronic structure and white
 phosphorus activation.
;
_journal_issue 65
_journal_name_full 'Chemical communications (Cambridge, England)'
_journal_page_first 8537
_journal_page_last 8540
_journal_paper_doi 10.1039/d4cc02200a
_journal_volume 60
_journal_year 2024
_chemical_formula_moiety 'C39 H51 Cl2 N2 P2'
_chemical_formula_sum 'C39 H51 Cl2 N2 P2'
_chemical_formula_weight 680.66
_space_group_crystal_system triclinic
_space_group_IT_number 2
_space_group_name_Hall '-P 1'
_space_group_name_H-M_alt 'P -1'
_atom_sites_solution_hydrogens geom
_atom_sites_solution_primary dual
_audit_creation_date 2020-06-25
_audit_creation_method
;
Olex2 1.3
(compiled 2020.02.04 svn.rd84adfe8 for OlexSys, GUI svn.r6032)
;
_audit_update_record
;
2024-04-26 deposited with the CCDC.	2024-07-08 downloaded from the CCDC.
;
_cell_angle_alpha 86.498(2)
_cell_angle_beta 73.235(2)
_cell_angle_gamma 66.584(2)
_cell_formula_units_Z 2
_cell_length_a 10.8940(3)
_cell_length_b 11.6371(3)
_cell_length_c 17.3041(2)
_cell_measurement_reflns_used 14700
_cell_measurement_temperature 99.96(12)
_cell_measurement_theta_max 76.6400
_cell_measurement_theta_min 2.6750
_cell_volume 1923.91(8)
_computing_cell_refinement 'CrysAlisPro 1.171.39.46 (Rigaku OD, 2018)'
_computing_data_collection 'CrysAlisPro 1.171.39.46 (Rigaku OD, 2018)'
_computing_data_reduction 'CrysAlisPro 1.171.39.46 (Rigaku OD, 2018)'
_computing_molecular_graphics 'Olex2 1.3 (Dolomanov et al., 2009)'
_computing_publication_material 'Olex2 1.3 (Dolomanov et al., 2009)'
_computing_structure_refinement 'SHELXL 2018/3 (Sheldrick, 2015)'
_computing_structure_solution 'SHELXT 2018/2 (Sheldrick, 2018)'
_diffrn_ambient_environment N~2~
_diffrn_ambient_temperature 99.96(12)
_diffrn_detector 'CCD plate'
_diffrn_detector_area_resol_mean 10.5700
_diffrn_detector_type AtlasS2
_diffrn_measured_fraction_theta_full 1.000
_diffrn_measured_fraction_theta_max 0.979
_diffrn_measurement_details
;
List of Runs (angles in degrees, time in seconds):

  # Type    Start    End  Width  t~exp~   \w     \q     \k     \f   Frames
#--------------------------------------------------------------------------
  1  \w    -30.00  10.00   0.50    1.00    --  -38.50  99.00 153.00   80
  2  \w     26.00  72.00   0.50    1.00    --   42.50 -99.00  46.00   92
  3  \w     80.00 107.00   0.50    4.00    --  111.00 -99.00  46.00   54
  4  \w    137.00 178.00   0.50    4.00    --  111.00  99.00 153.00   82
  5  \w   -111.00 -17.00   0.50    1.00    --  -38.50 -38.00   0.00  188
  6  \w   -109.00 -24.00   0.50    1.00    --  -38.50 -38.00  90.00  170
  7  \w     17.00 111.00   0.50    1.00    --   42.50  57.00 -60.00  188
  8  \w     39.00  64.00   0.50    1.00    --   42.50-125.00 -30.00   50
  9  \w     32.00  97.00   0.50    1.00    --   42.50-125.00-120.00  130
 10  \w     72.00  99.00   0.50    4.00    --  111.00-125.00 -60.00   54
 11  \w    107.00 149.00   0.50    4.00    --  111.00 125.00-120.00   84
 12  \w     44.00  72.00   0.50    4.00    --  111.00-125.00   0.00   56
 13  \w    120.00 176.00   0.50    4.00    --  111.00  77.00  60.00  112
 14  \w     38.00  81.00   0.50    4.00    --  111.00 -94.00 120.00   86
 15  \w     42.00  89.00   0.50    4.00    --  111.00-125.00-120.00   94
 16  \w    104.00 144.00   0.50    4.00    --  111.00  77.00 -60.00   80
 17  \w    149.00 177.00   0.50    4.00    --  111.00  77.00 -60.00   56
 18  \w     54.00 107.00   0.50    4.00    --  111.00 -94.00  90.00  106
 19  \w    110.00 135.00   0.50    4.00    --  111.00 -45.00 -60.00   50
 20  \w    104.00 130.00   0.50    4.00    --  111.00  30.00-120.00   52
 21  \w     62.00  89.00   0.50    4.00    --  111.00 -45.00 -60.00   54
 22  \w    102.00 127.00   0.50    4.00    --  111.00-144.00  62.17   50
 23  \w     43.00  88.00   0.50    4.00    --  111.00-144.00  62.17   90
 24  \w     50.00  77.00   0.50    4.00    --  111.00 -61.00-120.00   54
 25  \w     94.00 138.00   0.50    4.00    --  111.00 -61.00-120.00   88
 26  \w     66.00 177.00   0.50    4.00    --  111.00  15.00-150.00  222
 27  \w     30.00 104.00   0.50    4.00    --  111.00 -94.00  60.00  148
 28  \w     75.00 125.00   0.50    4.00    --  111.00-142.00   2.18  100
 29  \w     40.00 112.00   0.50    4.00    --  111.00-125.00 -90.00  144
 30  \w     31.00 107.00   0.50    4.00    --  111.00 -94.00   0.00  152
 31  \w    116.00 143.00   0.50    4.00    --  111.00  77.00  30.00   54
 32  \w     70.00 106.00   0.50    4.00    --  111.00 -94.00 150.00   72
 33  \w     41.00  83.00   0.50    4.00    --  111.00 -61.00 120.00   84
 34  \w     41.00 120.00   0.50    4.00    --  111.00-136.00 -55.75  158
 35  \w    102.00 178.00   0.50    4.00    --  111.00  45.00  90.00  152
;
_diffrn_measurement_device 'four-circle diffractometer'
_diffrn_measurement_device_type 'SuperNova, Dual, Cu at home/near, AtlasS2'
_diffrn_measurement_method '\w scans'
_diffrn_orient_matrix_type 'CrysAlisPro convention (1999,Acta A55,543-557)'
_diffrn_orient_matrix_UB_11 -0.1080662000
_diffrn_orient_matrix_UB_12 -0.0434660000
_diffrn_orient_matrix_UB_13 -0.0149310000
_diffrn_orient_matrix_UB_21 -0.0943853000
_diffrn_orient_matrix_UB_22 0.0478421000
_diffrn_orient_matrix_UB_23 0.0866581000
_diffrn_orient_matrix_UB_31 -0.0729129000
_diffrn_orient_matrix_UB_32 0.1292742000
_diffrn_orient_matrix_UB_33 -0.0307429000
_diffrn_radiation_monochromator mirror
_diffrn_radiation_probe x-ray
_diffrn_radiation_type 'Cu K\a'
_diffrn_radiation_wavelength 1.54184
_diffrn_reflns_av_R_equivalents 0.0228
_diffrn_reflns_av_unetI/netI 0.0203
_diffrn_reflns_Laue_measured_fraction_full 1.000
_diffrn_reflns_Laue_measured_fraction_max 0.979
_diffrn_reflns_limit_h_max 13
_diffrn_reflns_limit_h_min -13
_diffrn_reflns_limit_k_max 14
_diffrn_reflns_limit_k_min -13
_diffrn_reflns_limit_l_max 21
_diffrn_reflns_limit_l_min -21
_diffrn_reflns_number 21226
_diffrn_reflns_point_group_measured_fraction_full 1.000
_diffrn_reflns_point_group_measured_fraction_max 0.979
_diffrn_reflns_theta_full 67.684
_diffrn_reflns_theta_max 77.290
_diffrn_reflns_theta_min 2.672
_diffrn_source 'micro-focus sealed X-ray tube'
_diffrn_source_type 'SuperNova (Cu) X-ray Source'
_exptl_absorpt_coefficient_mu 2.508
_exptl_absorpt_correction_T_max 1.000
_exptl_absorpt_correction_T_min 0.188
_exptl_absorpt_correction_type gaussian
_exptl_absorpt_process_details
;
CrysAlisPro 1.171.39.46 (Rigaku Oxford Diffraction, 2018)
Numerical absorption correction based on gaussian integration over
			a multifaceted crystal model
Empirical absorption correction using spherical harmonics,
 implemented in SCALE3 ABSPACK scaling algorithm.
;
_exptl_crystal_colour green
_exptl_crystal_colour_primary green
_exptl_crystal_density_diffrn 1.175
_exptl_crystal_description block
_exptl_crystal_F_000 726
_exptl_crystal_size_max 0.545
_exptl_crystal_size_mid 0.441
_exptl_crystal_size_min 0.377
_refine_diff_density_max 0.678
_refine_diff_density_min -0.305
_refine_diff_density_rms 0.057
_refine_ls_extinction_method none
_refine_ls_goodness_of_fit_ref 1.053
_refine_ls_hydrogen_treatment constr
_refine_ls_matrix_type full
_refine_ls_number_parameters 418
_refine_ls_number_reflns 8000
_refine_ls_number_restraints 0
_refine_ls_restrained_S_all 1.053
_refine_ls_R_factor_all 0.0426
_refine_ls_R_factor_gt 0.0421
_refine_ls_shift/su_max 0.001
_refine_ls_shift/su_mean 0.000
_refine_ls_structure_factor_coef Fsqd
_refine_ls_weighting_details 'w=1/[\s^2^(Fo^2^)+(0.0645P)^2^+1.1438P] where P=(Fo^2^+2Fc^2^)/3'
_refine_ls_weighting_scheme calc
_refine_ls_wR_factor_gt 0.1139
_refine_ls_wR_factor_ref 0.1143
_reflns_Friedel_coverage 0.000
_reflns_number_gt 7878
_reflns_number_total 8000
_reflns_threshold_expression 'I > 2\s(I)'
_cod_data_source_file d4cc02200a2.cif
_cod_data_source_block jjw1231
_cod_depositor_comments 'Adding full bibliography for 7133304--7133306.cif.'
_cod_database_code 7133304
_shelx_shelxl_version_number 2018/3
_chemical_oxdiff_formula 'C72 H102 Cl4 N10 S4 P1 '
_shelx_space_group_comment
;
The symmetry employed for this shelxl refinement is uniquely defined
by the following loop, which should always be used as a source of
symmetry information in preference to the above space-group names.
They are only intended as comments.
;
_reflns_odcompleteness_completeness 99.75
_reflns_odcompleteness_iscentric 1
_reflns_odcompleteness_theta 74.33
_olex2_refinement_description
;
1. Fixed Uiso
 At 1.2 times of:
  All C(H) groups
 At 1.5 times of:
  All C(H,H,H) groups
2.a Ternary CH refined with riding coordinates:
 C3(H3), C10(H10), C16(H16), C23(H23), C30(H30), C37(H37)
2.b Aromatic/amide H refined with riding coordinates:
 C6(H6), C7(H7), C8(H8), C19(H19), C20(H20), C21(H21), C33(H33), C34(H34),
 C35(H35)
2.c Idealised Me refined as rotating group:
 C4(H4A,H4B,H4C), C5(H5A,H5B,H5C), C11(H11A,H11B,H11C), C12(H12A,H12B,H12C),
 C17(H17A,H17B,H17C), C18(H18A,H18B,H18C), C24(H24A,H24B,H24C), C25(H25A,H25B,
 H25C), C31(H31A,H31B,H31C), C32(H32A,H32B,H32C), C38(H38A,H38B,H38C), C39(H39A,
 H39B,H39C)
;
_olex2_submission_special_instructions 'No special instructions were received'
_oxdiff_exptl_absorpt_empirical_details
;
Empirical correction (ABSPACK) includes:
- Absorption correction using spherical harmonics
- Frame scaling
- Detector area scaling
;
_oxdiff_exptl_absorpt_empirical_full_max 1.377
_oxdiff_exptl_absorpt_empirical_full_min 0.787

loop_
_space_group_symop_operation_xyz
'x, y, z'
'-x, -y, -z'

loop_
_atom_site_label
_atom_site_type_symbol
_atom_site_fract_x
_atom_site_fract_y
_atom_site_fract_z
_atom_site_U_iso_or_equiv
_atom_site_adp_type
_atom_site_occupancy
_atom_site_site_symmetry_order
_atom_site_calc_flag
_atom_site_refinement_flags_posn
_atom_site_refinement_flags_adp
_atom_site_refinement_flags_occupancy
_atom_site_disorder_assembly
_atom_site_disorder_group
Cl1 Cl 0.40451(4) 1.05346(3) 0.85258(2) 0.02324(10) Uani 1 1 d . . . . .
Cl2 Cl 0.47407(4) 1.04974(3) 0.63797(2) 0.02651(10) Uani 1 1 d . . . . .
P1 P 0.72162(4) 0.48792(4) 0.82543(2) 0.02039(10) Uani 1 1 d . . . . .
P2 P 0.74288(4) 0.57078(3) 0.71239(2) 0.02064(10) Uani 1 1 d . . . . .
N1 N 0.60599(13) 0.80880(12) 0.67027(8) 0.0190(3) Uani 1 1 d . . . . .
N2 N 0.56025(13) 0.81187(12) 0.80147(8) 0.0179(2) Uani 1 1 d . . . . .
C1 C 0.86489(17) 0.33433(14) 0.78187(9) 0.0210(3) Uani 1 1 d . . . . .
C2 C 0.84290(17) 0.24704(15) 0.74004(10) 0.0234(3) Uani 1 1 d . . . . .
C3 C 0.70346(18) 0.27410(16) 0.72502(10) 0.0256(3) Uani 1 1 d . . . . .
H3 H 0.635404 0.352866 0.755429 0.031 Uiso 1 1 calc R U . . .
C4 C 0.6500(2) 0.1720(2) 0.75520(13) 0.0384(4) Uani 1 1 d . . . . .
H4A H 0.709910 0.095455 0.722756 0.058 Uiso 1 1 calc R U . . .
H4B H 0.556789 0.197422 0.751299 0.058 Uiso 1 1 calc R U . . .
H4C H 0.649659 0.158673 0.810553 0.058 Uiso 1 1 calc R U . . .
C5 C 0.7117(2) 0.29178(18) 0.63561(11) 0.0310(4) Uani 1 1 d . . . . .
H5A H 0.737884 0.360919 0.618386 0.047 Uiso 1 1 calc R U . . .
H5B H 0.622213 0.308729 0.628230 0.047 Uiso 1 1 calc R U . . .
H5C H 0.780193 0.216779 0.604099 0.047 Uiso 1 1 calc R U . . .
C6 C 0.9528(2) 0.13096(17) 0.71203(12) 0.0323(4) Uani 1 1 d . . . . .
H6 H 0.939079 0.073374 0.684137 0.039 Uiso 1 1 calc R U . . .
C7 C 1.0813(2) 0.09988(18) 0.72484(14) 0.0402(5) Uani 1 1 d . . . . .
H7 H 1.153397 0.022434 0.705300 0.048 Uiso 1 1 calc R U . . .
C8 C 1.1022(2) 0.18450(18) 0.76687(12) 0.0356(4) Uani 1 1 d . . . . .
H8 H 1.188531 0.163031 0.775927 0.043 Uiso 1 1 calc R U . . .
C9 C 0.99571(18) 0.30159(15) 0.79590(10) 0.0249(3) Uani 1 1 d . . . . .
C10 C 1.02198(17) 0.38810(16) 0.84550(10) 0.0268(3) Uani 1 1 d . . . . .
H10 H 0.945768 0.471179 0.851103 0.032 Uiso 1 1 calc R U . . .
C11 C 1.0175(3) 0.3406(2) 0.92992(12) 0.0438(5) Uani 1 1 d . . . . .
H11A H 0.926338 0.342168 0.956465 0.066 Uiso 1 1 calc R U . . .
H11B H 1.037499 0.393420 0.960664 0.066 Uiso 1 1 calc R U . . .
H11C H 1.086005 0.256164 0.925789 0.066 Uiso 1 1 calc R U . . .
C12 C 1.1590(2) 0.4031(2) 0.80735(14) 0.0453(5) Uani 1 1 d . . . . .
H12A H 1.235124 0.322192 0.798429 0.068 Uiso 1 1 calc R U . . .
H12B H 1.170967 0.455384 0.842905 0.068 Uiso 1 1 calc R U . . .
H12C H 1.157144 0.441133 0.756651 0.068 Uiso 1 1 calc R U . . .
C13 C 0.63032(15) 0.73273(14) 0.73312(9) 0.0178(3) Uani 1 1 d . . . . .
C14 C 0.65496(18) 0.76369(14) 0.58668(9) 0.0232(3) Uani 1 1 d . . . . .
C15 C 0.7899(2) 0.75082(16) 0.54156(11) 0.0302(4) Uani 1 1 d . . . . .
C16 C 0.8860(2) 0.78051(18) 0.57766(12) 0.0351(4) Uani 1 1 d . . . . .
H16 H 0.840176 0.799976 0.635786 0.042 Uiso 1 1 calc R U . . .
C17 C 1.0255(2) 0.6677(2) 0.56707(17) 0.0500(6) Uani 1 1 d . . . . .
H17A H 1.008423 0.597032 0.591380 0.075 Uiso 1 1 calc R U . . .
H17B H 1.082157 0.688059 0.592693 0.075 Uiso 1 1 calc R U . . .
H17C H 1.073144 0.647331 0.510489 0.075 Uiso 1 1 calc R U . . .
C18 C 0.9091(2) 0.8965(2) 0.54131(14) 0.0428(5) Uani 1 1 d . . . . .
H18A H 0.950587 0.881072 0.483909 0.064 Uiso 1 1 calc R U . . .
H18B H 0.970049 0.913717 0.564972 0.064 Uiso 1 1 calc R U . . .
H18C H 0.820975 0.967365 0.552324 0.064 Uiso 1 1 calc R U . . .
C19 C 0.8337(2) 0.70804(19) 0.46064(12) 0.0418(5) Uani 1 1 d . . . . .
H19 H 0.921930 0.699165 0.428352 0.050 Uiso 1 1 calc R U . . .
C20 C 0.7480(3) 0.67905(19) 0.42843(12) 0.0464(6) Uani 1 1 d . . . . .
H20 H 0.779282 0.650395 0.374417 0.056 Uiso 1 1 calc R U . . .
C21 C 0.6162(3) 0.69132(18) 0.47416(13) 0.0415(5) Uani 1 1 d . . . . .
H21 H 0.560710 0.670275 0.450580 0.050 Uiso 1 1 calc R U . . .
C22 C 0.5648(2) 0.73498(16) 0.55555(11) 0.0306(4) Uani 1 1 d . . . . .
C23 C 0.4206(2) 0.74874(19) 0.60656(13) 0.0374(4) Uani 1 1 d . . . . .
H23 H 0.402670 0.789065 0.659059 0.045 Uiso 1 1 calc R U . . .
C24 C 0.4125(3) 0.6209(2) 0.6218(2) 0.0684(9) Uani 1 1 d . . . . .
H24A H 0.427650 0.580044 0.571321 0.103 Uiso 1 1 calc R U . . .
H24B H 0.321962 0.632090 0.656911 0.103 Uiso 1 1 calc R U . . .
H24C H 0.482919 0.570293 0.646703 0.103 Uiso 1 1 calc R U . . .
C25 C 0.3086(3) 0.8339(2) 0.56777(16) 0.0513(6) Uani 1 1 d . . . . .
H25A H 0.315382 0.913750 0.559688 0.077 Uiso 1 1 calc R U . . .
H25B H 0.217706 0.845580 0.602712 0.077 Uiso 1 1 calc R U . . .
H25C H 0.322471 0.795661 0.516612 0.077 Uiso 1 1 calc R U . . .
C26 C 0.52371(16) 0.93203(14) 0.69989(10) 0.0205(3) Uani 1 1 d . . . . .
C27 C 0.49510(15) 0.93398(14) 0.78082(9) 0.0193(3) Uani 1 1 d . . . . .
C28 C 0.55727(16) 0.77691(14) 0.88304(9) 0.0197(3) Uani 1 1 d . . . . .
C29 C 0.45084(18) 0.74010(15) 0.92738(10) 0.0258(3) Uani 1 1 d . . . . .
C30 C 0.33365(19) 0.74599(18) 0.89493(13) 0.0337(4) Uani 1 1 d . . . . .
H30 H 0.353739 0.770680 0.839019 0.040 Uiso 1 1 calc R U . . .
C31 C 0.1938(2) 0.8471(2) 0.94363(17) 0.0481(6) Uani 1 1 d . . . . .
H31A H 0.172196 0.825840 0.998997 0.072 Uiso 1 1 calc R U . . .
H31B H 0.121062 0.851501 0.921305 0.072 Uiso 1 1 calc R U . . .
H31C H 0.200967 0.926910 0.940948 0.072 Uiso 1 1 calc R U . . .
C32 C 0.3242(2) 0.6188(2) 0.89378(17) 0.0476(6) Uani 1 1 d . . . . .
H32A H 0.410434 0.558949 0.860046 0.071 Uiso 1 1 calc R U . . .
H32B H 0.249000 0.626365 0.872816 0.071 Uiso 1 1 calc R U . . .
H32C H 0.307333 0.591133 0.947770 0.071 Uiso 1 1 calc R U . . .
C33 C 0.4564(2) 0.69947(17) 1.00453(11) 0.0350(4) Uani 1 1 d . . . . .
H33 H 0.388192 0.673590 1.036110 0.042 Uiso 1 1 calc R U . . .
C34 C 0.5616(2) 0.69733(17) 1.03429(10) 0.0358(4) Uani 1 1 d . . . . .
H34 H 0.565829 0.666562 1.084754 0.043 Uiso 1 1 calc R U . . .
C35 C 0.6608(2) 0.74022(17) 0.99026(10) 0.0314(4) Uani 1 1 d . . . . .
H35 H 0.729361 0.740120 1.012193 0.038 Uiso 1 1 calc R U . . .
C36 C 0.65988(17) 0.78373(15) 0.91341(10) 0.0229(3) Uani 1 1 d . . . . .
C37 C 0.76407(18) 0.83780(16) 0.86694(10) 0.0261(3) Uani 1 1 d . . . . .
H37 H 0.733498 0.877854 0.820463 0.031 Uiso 1 1 calc R U . . .
C38 C 0.7652(2) 0.93908(18) 0.91886(13) 0.0360(4) Uani 1 1 d . . . . .
H38A H 0.671543 0.999933 0.940706 0.054 Uiso 1 1 calc R U . . .
H38B H 0.821891 0.979633 0.886139 0.054 Uiso 1 1 calc R U . . .
H38C H 0.802956 0.901195 0.962279 0.054 Uiso 1 1 calc R U . . .
C39 C 0.9114(2) 0.73646(19) 0.83425(13) 0.0376(4) Uani 1 1 d . . . . .
H39A H 0.944383 0.695625 0.878564 0.056 Uiso 1 1 calc R U . . .
H39B H 0.972799 0.774297 0.803791 0.056 Uiso 1 1 calc R U . . .
H39C H 0.909451 0.675862 0.799894 0.056 Uiso 1 1 calc R U . . .

loop_
_atom_site_aniso_label
_atom_site_aniso_U_11
_atom_site_aniso_U_22
_atom_site_aniso_U_33
_atom_site_aniso_U_23
_atom_site_aniso_U_13
_atom_site_aniso_U_12
Cl1 0.02381(18) 0.01831(17) 0.02209(18) -0.00232(13) -0.00516(14) -0.00331(14)
Cl2 0.0334(2) 0.01923(18) 0.02360(19) 0.00553(14) -0.01240(15) -0.00476(15)
P1 0.02180(19) 0.01824(19) 0.01647(18) 0.00203(14) -0.00520(14) -0.00361(15)
P2 0.0247(2) 0.01625(18) 0.01628(18) 0.00186(13) -0.00507(14) -0.00414(15)
N1 0.0220(6) 0.0178(6) 0.0162(6) 0.0015(5) -0.0078(5) -0.0053(5)
N2 0.0185(6) 0.0180(6) 0.0163(6) 0.0013(5) -0.0064(5) -0.0054(5)
C1 0.0252(7) 0.0190(7) 0.0164(7) 0.0029(5) -0.0070(6) -0.0060(6)
C2 0.0260(8) 0.0229(8) 0.0203(7) 0.0020(6) -0.0081(6) -0.0077(6)
C3 0.0260(8) 0.0260(8) 0.0255(8) -0.0017(6) -0.0067(6) -0.0112(7)
C4 0.0433(11) 0.0432(11) 0.0355(10) 0.0028(8) -0.0063(8) -0.0276(9)
C5 0.0319(9) 0.0356(9) 0.0296(9) 0.0030(7) -0.0142(7) -0.0139(8)
C6 0.0361(9) 0.0235(8) 0.0360(9) -0.0066(7) -0.0151(8) -0.0061(7)
C7 0.0353(10) 0.0258(9) 0.0500(12) -0.0123(8) -0.0202(9) 0.0050(8)
C8 0.0296(9) 0.0308(9) 0.0404(10) -0.0075(8) -0.0180(8) 0.0009(7)
C9 0.0273(8) 0.0220(7) 0.0232(8) 0.0004(6) -0.0117(6) -0.0045(6)
C10 0.0235(8) 0.0270(8) 0.0273(8) -0.0030(6) -0.0108(6) -0.0042(6)
C11 0.0561(13) 0.0563(13) 0.0266(9) 0.0000(9) -0.0160(9) -0.0269(11)
C12 0.0444(12) 0.0445(11) 0.0463(12) -0.0107(9) 0.0009(9) -0.0248(10)
C13 0.0195(7) 0.0180(7) 0.0169(7) 0.0022(5) -0.0075(5) -0.0069(6)
C14 0.0314(8) 0.0177(7) 0.0160(7) 0.0025(5) -0.0097(6) -0.0035(6)
C15 0.0350(9) 0.0207(8) 0.0239(8) 0.0060(6) -0.0044(7) -0.0033(7)
C16 0.0275(9) 0.0340(10) 0.0369(10) 0.0093(8) -0.0027(7) -0.0108(8)
C17 0.0288(10) 0.0399(11) 0.0729(16) 0.0181(11) -0.0090(10) -0.0112(9)
C18 0.0402(11) 0.0341(10) 0.0504(12) 0.0085(9) -0.0084(9) -0.0151(9)
C19 0.0517(12) 0.0302(9) 0.0239(9) 0.0027(7) 0.0011(8) -0.0047(9)
C20 0.0703(15) 0.0304(10) 0.0218(9) -0.0008(7) -0.0123(9) -0.0035(10)
C21 0.0649(14) 0.0271(9) 0.0361(10) 0.0022(8) -0.0337(10) -0.0088(9)
C22 0.0413(10) 0.0206(8) 0.0302(9) 0.0026(6) -0.0212(8) -0.0050(7)
C23 0.0399(10) 0.0338(10) 0.0463(11) 0.0003(8) -0.0265(9) -0.0123(8)
C24 0.0410(13) 0.0430(13) 0.127(3) 0.0110(15) -0.0287(15) -0.0206(11)
C25 0.0462(12) 0.0468(12) 0.0570(14) -0.0133(10) -0.0342(11) 0.0013(10)
C26 0.0219(7) 0.0164(7) 0.0225(7) 0.0035(6) -0.0095(6) -0.0052(6)
C27 0.0179(7) 0.0165(7) 0.0225(7) 0.0008(5) -0.0073(6) -0.0045(6)
C28 0.0236(7) 0.0167(7) 0.0149(7) 0.0005(5) -0.0043(6) -0.0046(6)
C29 0.0273(8) 0.0200(7) 0.0247(8) -0.0008(6) -0.0010(6) -0.0081(6)
C30 0.0260(8) 0.0314(9) 0.0426(10) -0.0023(8) -0.0023(8) -0.0148(7)
C31 0.0281(10) 0.0304(10) 0.0804(17) -0.0086(10) -0.0070(10) -0.0103(8)
C32 0.0278(9) 0.0331(10) 0.0750(16) -0.0149(10) 0.0013(10) -0.0139(8)
C33 0.0439(10) 0.0251(8) 0.0240(8) 0.0016(7) 0.0055(7) -0.0124(8)
C34 0.0564(12) 0.0261(8) 0.0166(8) 0.0035(6) -0.0082(8) -0.0097(8)
C35 0.0450(10) 0.0259(8) 0.0216(8) 0.0004(6) -0.0163(7) -0.0075(7)
C36 0.0269(8) 0.0195(7) 0.0197(7) -0.0007(6) -0.0088(6) -0.0049(6)
C37 0.0271(8) 0.0269(8) 0.0283(8) 0.0023(6) -0.0140(7) -0.0108(7)
C38 0.0400(10) 0.0310(9) 0.0430(11) -0.0014(8) -0.0185(9) -0.0151(8)
C39 0.0296(9) 0.0345(10) 0.0474(11) -0.0027(8) -0.0088(8) -0.0121(8)

loop_
_atom_type_symbol
_atom_type_description
_atom_type_scat_dispersion_real
_atom_type_scat_dispersion_imag
_atom_type_scat_source
C C 0.0181 0.0091 'International Tables Vol C Tables 4.2.6.8 and 6.1.1.4'
H H 0.0000 0.0000 'International Tables Vol C Tables 4.2.6.8 and 6.1.1.4'
Cl Cl 0.3639 0.7018 'International Tables Vol C Tables 4.2.6.8 and 6.1.1.4'
N N 0.0311 0.0180 'International Tables Vol C Tables 4.2.6.8 and 6.1.1.4'
P P 0.2955 0.4335 'International Tables Vol C Tables 4.2.6.8 and 6.1.1.4'

loop_
_exptl_crystal_face_index_h
_exptl_crystal_face_index_k
_exptl_crystal_face_index_l
_exptl_crystal_face_perp_dist
-1 -7 -1 0.1782
-5 2 -8 0.1733
-6 1 -6 0.1771
-2 -7 2 0.1788
-7 -4 -1 0.2052
2 7 -4 0.1996
-6 -3 2 0.2016
-5 -2 5 0.2052
-1 4 -10 0.1757
-1 6 3 0.2220
-2 6 -5 0.2052
-1 -7 -2 0.1955
3 7 4 0.2146
6 5 7 0.1980
6 6 3 0.1749
-5 -7 -1 0.2177
-1 -7 3 0.1732
7 4 1 0.1836
-5 2 -2 0.1986
3 5 -7 0.1800
2 -6 5 0.1818
5 -3 0 0.2151
1 4 -9 0.1756
0 5 -8 0.1741
-3 4 2 0.2164
-3 0 8 0.2088
0 -5 8 0.1997
-1 0 10 0.2067
2 -6 -1 0.1868
-1 -3 -10 0.2718
1 2 11 0.2083

loop_
_geom_angle_atom_site_label_1
_geom_angle_atom_site_label_2
_geom_angle_atom_site_label_3
_geom_angle
_geom_angle_site_symmetry_1
_geom_angle_site_symmetry_3
_geom_angle_publ_flag
C1 P1 P2 93.13(5) . . ?
C13 P2 P1 106.08(5) . . ?
C13 N1 C14 123.97(12) . . ?
C13 N1 C26 110.12(12) . . ?
C26 N1 C14 125.85(12) . . ?
C13 N2 C27 110.12(12) . . ?
C13 N2 C28 125.93(12) . . ?
C27 N2 C28 123.92(13) . . ?
C2 C1 P1 121.61(12) . . ?
C9 C1 P1 118.75(12) . . ?
C9 C1 C2 119.49(14) . . ?
C1 C2 C3 122.45(14) . . ?
C6 C2 C1 118.92(15) . . ?
C6 C2 C3 118.63(15) . . ?
C2 C3 H3 107.7 . . ?
C2 C3 C4 111.86(15) . . ?
C2 C3 C5 111.59(14) . . ?
C4 C3 H3 107.7 . . ?
C4 C3 C5 110.13(15) . . ?
C5 C3 H3 107.7 . . ?
C3 C4 H4A 109.5 . . ?
C3 C4 H4B 109.5 . . ?
C3 C4 H4C 109.5 . . ?
H4A C4 H4B 109.5 . . ?
H4A C4 H4C 109.5 . . ?
H4B C4 H4C 109.5 . . ?
C3 C5 H5A 109.5 . . ?
C3 C5 H5B 109.5 . . ?
C3 C5 H5C 109.5 . . ?
H5A C5 H5B 109.5 . . ?
H5A C5 H5C 109.5 . . ?
H5B C5 H5C 109.5 . . ?
C2 C6 H6 119.3 . . ?
C7 C6 C2 121.45(16) . . ?
C7 C6 H6 119.3 . . ?
C6 C7 H7 120.2 . . ?
C6 C7 C8 119.66(17) . . ?
C8 C7 H7 120.2 . . ?
C7 C8 H8 119.5 . . ?
C7 C8 C9 120.97(17) . . ?
C9 C8 H8 119.5 . . ?
C1 C9 C10 121.72(14) . . ?
C8 C9 C1 119.50(15) . . ?
C8 C9 C10 118.71(15) . . ?
C9 C10 H10 107.8 . . ?
C9 C10 C11 109.42(15) . . ?
C9 C10 C12 113.88(15) . . ?
C11 C10 H10 107.8 . . ?
C12 C10 H10 107.8 . . ?
C12 C10 C11 109.86(17) . . ?
C10 C11 H11A 109.5 . . ?
C10 C11 H11B 109.5 . . ?
C10 C11 H11C 109.5 . . ?
H11A C11 H11B 109.5 . . ?
H11A C11 H11C 109.5 . . ?
H11B C11 H11C 109.5 . . ?
C10 C12 H12A 109.5 . . ?
C10 C12 H12B 109.5 . . ?
C10 C12 H12C 109.5 . . ?
H12A C12 H12B 109.5 . . ?
H12A C12 H12C 109.5 . . ?
H12B C12 H12C 109.5 . . ?
N1 C13 P2 119.92(11) . . ?
N2 C13 P2 135.17(11) . . ?
N2 C13 N1 104.78(12) . . ?
C15 C14 N1 118.28(15) . . ?
C22 C14 N1 117.75(15) . . ?
C22 C14 C15 123.97(16) . . ?
C14 C15 C16 122.59(16) . . ?
C19 C15 C14 116.88(19) . . ?
C19 C15 C16 120.53(18) . . ?
C15 C16 H16 107.8 . . ?
C15 C16 C17 111.45(18) . . ?
C15 C16 C18 110.81(16) . . ?
C17 C16 H16 107.8 . . ?
C17 C16 C18 111.04(17) . . ?
C18 C16 H16 107.8 . . ?
C16 C17 H17A 109.5 . . ?
C16 C17 H17B 109.5 . . ?
C16 C17 H17C 109.5 . . ?
H17A C17 H17B 109.5 . . ?
H17A C17 H17C 109.5 . . ?
H17B C17 H17C 109.5 . . ?
C16 C18 H18A 109.5 . . ?
C16 C18 H18B 109.5 . . ?
C16 C18 H18C 109.5 . . ?
H18A C18 H18B 109.5 . . ?
H18A C18 H18C 109.5 . . ?
H18B C18 H18C 109.5 . . ?
C15 C19 H19 119.7 . . ?
C20 C19 C15 120.5(2) . . ?
C20 C19 H19 119.7 . . ?
C19 C20 H20 119.2 . . ?
C19 C20 C21 121.55(18) . . ?
C21 C20 H20 119.2 . . ?
C20 C21 H21 119.5 . . ?
C20 C21 C22 121.0(2) . . ?
C22 C21 H21 119.5 . . ?
C14 C22 C21 116.02(19) . . ?
C14 C22 C23 122.31(16) . . ?
C21 C22 C23 121.67(18) . . ?
C22 C23 H23 107.7 . . ?
C22 C23 C24 111.21(18) . . ?
C22 C23 C25 110.88(19) . . ?
C24 C23 H23 107.7 . . ?
C24 C23 C25 111.43(19) . . ?
C25 C23 H23 107.7 . . ?
C23 C24 H24A 109.5 . . ?
C23 C24 H24B 109.5 . . ?
C23 C24 H24C 109.5 . . ?
H24A C24 H24B 109.5 . . ?
H24A C24 H24C 109.5 . . ?
H24B C24 H24C 109.5 . . ?
C23 C25 H25A 109.5 . . ?
C23 C25 H25B 109.5 . . ?
C23 C25 H25C 109.5 . . ?
H25A C25 H25B 109.5 . . ?
H25A C25 H25C 109.5 . . ?
H25B C25 H25C 109.5 . . ?
N1 C26 Cl2 122.04(12) . . ?
C27 C26 Cl2 130.51(13) . . ?
C27 C26 N1 107.45(13) . . ?
N2 C27 Cl1 120.90(12) . . ?
C26 C27 Cl1 131.53(12) . . ?
C26 C27 N2 107.53(13) . . ?
C29 C28 N2 118.23(14) . . ?
C36 C28 N2 117.76(14) . . ?
C36 C28 C29 124.01(15) . . ?
C28 C29 C30 122.22(15) . . ?
C33 C29 C28 116.53(17) . . ?
C33 C29 C30 121.24(16) . . ?
C29 C30 H30 107.7 . . ?
C29 C30 C31 110.44(17) . . ?
C29 C30 C32 111.97(17) . . ?
C31 C30 H30 107.7 . . ?
C32 C30 H30 107.7 . . ?
C32 C30 C31 111.14(16) . . ?
C30 C31 H31A 109.5 . . ?
C30 C31 H31B 109.5 . . ?
C30 C31 H31C 109.5 . . ?
H31A C31 H31B 109.5 . . ?
H31A C31 H31C 109.5 . . ?
H31B C31 H31C 109.5 . . ?
C30 C32 H32A 109.5 . . ?
C30 C32 H32B 109.5 . . ?
C30 C32 H32C 109.5 . . ?
H32A C32 H32B 109.5 . . ?
H32A C32 H32C 109.5 . . ?
H32B C32 H32C 109.5 . . ?
C29 C33 H33 119.6 . . ?
C34 C33 C29 120.81(17) . . ?
C34 C33 H33 119.6 . . ?
C33 C34 H34 119.5 . . ?
C33 C34 C35 120.91(16) . . ?
C35 C34 H34 119.5 . . ?
C34 C35 H35 119.5 . . ?
C34 C35 C36 121.08(18) . . ?
C36 C35 H35 119.5 . . ?
C28 C36 C37 122.53(14) . . ?
C35 C36 C28 116.40(16) . . ?
C35 C36 C37 121.05(15) . . ?
C36 C37 H37 107.6 . . ?
C36 C37 C38 111.06(15) . . ?
C36 C37 C39 112.31(15) . . ?
C38 C37 H37 107.6 . . ?
C39 C37 H37 107.6 . . ?
C39 C37 C38 110.59(15) . . ?
C37 C38 H38A 109.5 . . ?
C37 C38 H38B 109.5 . . ?
C37 C38 H38C 109.5 . . ?
H38A C38 H38B 109.5 . . ?
H38A C38 H38C 109.5 . . ?
H38B C38 H38C 109.5 . . ?
C37 C39 H39A 109.5 . . ?
C37 C39 H39B 109.5 . . ?
C37 C39 H39C 109.5 . . ?
H39A C39 H39B 109.5 . . ?
H39A C39 H39C 109.5 . . ?
H39B C39 H39C 109.5 . . ?

loop_
_geom_bond_atom_site_label_1
_geom_bond_atom_site_label_2
_geom_bond_distance
_geom_bond_site_symmetry_2
_geom_bond_publ_flag
Cl1 C27 1.6919(15) . ?
Cl2 C26 1.6980(15) . ?
P1 P2 2.1202(5) . ?
P1 C1 1.8621(16) . ?
P2 C13 1.7822(15) . ?
N1 C13 1.3779(19) . ?
N1 C14 1.4414(19) . ?
N1 C26 1.3877(19) . ?
N2 C13 1.3723(19) . ?
N2 C27 1.3904(19) . ?
N2 C28 1.4397(19) . ?
C1 C2 1.413(2) . ?
C1 C9 1.411(2) . ?
C2 C3 1.520(2) . ?
C2 C6 1.397(2) . ?
C3 H3 0.9800 . ?
C3 C4 1.524(2) . ?
C3 C5 1.530(2) . ?
C4 H4A 0.9600 . ?
C4 H4B 0.9600 . ?
C4 H4C 0.9600 . ?
C5 H5A 0.9600 . ?
C5 H5B 0.9600 . ?
C5 H5C 0.9600 . ?
C6 H6 0.9300 . ?
C6 C7 1.381(3) . ?
C7 H7 0.9300 . ?
C7 C8 1.383(3) . ?
C8 H8 0.9300 . ?
C8 C9 1.395(2) . ?
C9 C10 1.519(2) . ?
C10 H10 0.9800 . ?
C10 C11 1.525(3) . ?
C10 C12 1.522(3) . ?
C11 H11A 0.9600 . ?
C11 H11B 0.9600 . ?
C11 H11C 0.9600 . ?
C12 H12A 0.9600 . ?
C12 H12B 0.9600 . ?
C12 H12C 0.9600 . ?
C14 C15 1.404(3) . ?
C14 C22 1.398(2) . ?
C15 C16 1.515(3) . ?
C15 C19 1.395(3) . ?
C16 H16 0.9800 . ?
C16 C17 1.533(3) . ?
C16 C18 1.535(3) . ?
C17 H17A 0.9600 . ?
C17 H17B 0.9600 . ?
C17 H17C 0.9600 . ?
C18 H18A 0.9600 . ?
C18 H18B 0.9600 . ?
C18 H18C 0.9600 . ?
C19 H19 0.9300 . ?
C19 C20 1.367(4) . ?
C20 H20 0.9300 . ?
C20 C21 1.379(4) . ?
C21 H21 0.9300 . ?
C21 C22 1.401(3) . ?
C22 C23 1.513(3) . ?
C23 H23 0.9800 . ?
C23 C24 1.527(3) . ?
C23 C25 1.534(3) . ?
C24 H24A 0.9600 . ?
C24 H24B 0.9600 . ?
C24 H24C 0.9600 . ?
C25 H25A 0.9600 . ?
C25 H25B 0.9600 . ?
C25 H25C 0.9600 . ?
C26 C27 1.344(2) . ?
C28 C29 1.399(2) . ?
C28 C36 1.395(2) . ?
C29 C30 1.513(3) . ?
C29 C33 1.399(3) . ?
C30 H30 0.9800 . ?
C30 C31 1.540(3) . ?
C30 C32 1.525(3) . ?
C31 H31A 0.9600 . ?
C31 H31B 0.9600 . ?
C31 H31C 0.9600 . ?
C32 H32A 0.9600 . ?
C32 H32B 0.9600 . ?
C32 H32C 0.9600 . ?
C33 H33 0.9300 . ?
C33 C34 1.376(3) . ?
C34 H34 0.9300 . ?
C34 C35 1.380(3) . ?
C35 H35 0.9300 . ?
C35 C36 1.395(2) . ?
C36 C37 1.520(2) . ?
C37 H37 0.9800 . ?
C37 C38 1.531(2) . ?
C37 C39 1.530(3) . ?
C38 H38A 0.9600 . ?
C38 H38B 0.9600 . ?
C38 H38C 0.9600 . ?
C39 H39A 0.9600 . ?
C39 H39B 0.9600 . ?
C39 H39C 0.9600 . ?

loop_
_geom_torsion_atom_site_label_1
_geom_torsion_atom_site_label_2
_geom_torsion_atom_site_label_3
_geom_torsion_atom_site_label_4
_geom_torsion
_geom_torsion_site_symmetry_1
_geom_torsion_site_symmetry_2
_geom_torsion_site_symmetry_3
_geom_torsion_site_symmetry_4
_geom_torsion_publ_flag
Cl2 C26 C27 Cl1 -2.6(3) . . . . ?
Cl2 C26 C27 N2 179.48(12) . . . . ?
P1 P2 C13 N1 -170.93(10) . . . . ?
P1 P2 C13 N2 14.01(17) . . . . ?
P1 C1 C2 C3 2.3(2) . . . . ?
P1 C1 C2 C6 -177.04(13) . . . . ?
P1 C1 C9 C8 177.07(14) . . . . ?
P1 C1 C9 C10 0.1(2) . . . . ?
P2 P1 C1 C2 -79.90(13) . . . . ?
P2 P1 C1 C9 104.38(12) . . . . ?
N1 C14 C15 C16 1.0(2) . . . . ?
N1 C14 C15 C19 -179.43(15) . . . . ?
N1 C14 C22 C21 -179.93(14) . . . . ?
N1 C14 C22 C23 -0.5(2) . . . . ?
N1 C26 C27 Cl1 178.16(12) . . . . ?
N1 C26 C27 N2 0.26(17) . . . . ?
N2 C28 C29 C30 -5.0(2) . . . . ?
N2 C28 C29 C33 176.18(14) . . . . ?
N2 C28 C36 C35 -175.26(14) . . . . ?
N2 C28 C36 C37 6.0(2) . . . . ?
C1 C2 C3 C4 -126.05(17) . . . . ?
C1 C2 C3 C5 110.07(18) . . . . ?
C1 C2 C6 C7 0.4(3) . . . . ?
C1 C9 C10 C11 102.35(19) . . . . ?
C1 C9 C10 C12 -134.27(18) . . . . ?
C2 C1 C9 C8 1.3(2) . . . . ?
C2 C1 C9 C10 -175.70(15) . . . . ?
C2 C6 C7 C8 0.6(3) . . . . ?
C3 C2 C6 C7 -178.97(19) . . . . ?
C6 C2 C3 C4 53.3(2) . . . . ?
C6 C2 C3 C5 -70.6(2) . . . . ?
C6 C7 C8 C9 -0.7(3) . . . . ?
C7 C8 C9 C1 -0.3(3) . . . . ?
C7 C8 C9 C10 176.80(19) . . . . ?
C8 C9 C10 C11 -74.6(2) . . . . ?
C8 C9 C10 C12 48.7(2) . . . . ?
C9 C1 C2 C3 178.04(15) . . . . ?
C9 C1 C2 C6 -1.3(2) . . . . ?
C13 N1 C14 C15 -86.51(19) . . . . ?
C13 N1 C14 C22 93.29(18) . . . . ?
C13 N1 C26 Cl2 -179.80(11) . . . . ?
C13 N1 C26 C27 -0.50(17) . . . . ?
C13 N2 C27 Cl1 -178.11(11) . . . . ?
C13 N2 C27 C26 0.06(17) . . . . ?
C13 N2 C28 C29 -90.77(19) . . . . ?
C13 N2 C28 C36 90.18(18) . . . . ?
C14 N1 C13 P2 6.6(2) . . . . ?
C14 N1 C13 N2 -176.97(14) . . . . ?
C14 N1 C26 Cl2 -2.4(2) . . . . ?
C14 N1 C26 C27 176.93(14) . . . . ?
C14 C15 C16 C17 123.72(19) . . . . ?
C14 C15 C16 C18 -112.08(19) . . . . ?
C14 C15 C19 C20 -0.8(3) . . . . ?
C14 C22 C23 C24 -111.0(2) . . . . ?
C14 C22 C23 C25 124.42(18) . . . . ?
C15 C14 C22 C21 -0.1(2) . . . . ?
C15 C14 C22 C23 179.26(16) . . . . ?
C15 C19 C20 C21 0.2(3) . . . . ?
C16 C15 C19 C20 178.80(17) . . . . ?
C19 C15 C16 C17 -55.9(2) . . . . ?
C19 C15 C16 C18 68.3(2) . . . . ?
C19 C20 C21 C22 0.5(3) . . . . ?
C20 C21 C22 C14 -0.5(3) . . . . ?
C20 C21 C22 C23 -179.89(18) . . . . ?
C21 C22 C23 C24 68.4(3) . . . . ?
C21 C22 C23 C25 -56.2(2) . . . . ?
C22 C14 C15 C16 -178.82(16) . . . . ?
C22 C14 C15 C19 0.8(2) . . . . ?
C26 N1 C13 P2 -175.88(11) . . . . ?
C26 N1 C13 N2 0.52(16) . . . . ?
C26 N1 C14 C15 96.40(18) . . . . ?
C26 N1 C14 C22 -83.8(2) . . . . ?
C27 N2 C13 P2 175.22(13) . . . . ?
C27 N2 C13 N1 -0.35(16) . . . . ?
C27 N2 C28 C29 91.70(18) . . . . ?
C27 N2 C28 C36 -87.35(18) . . . . ?
C28 N2 C13 P2 -2.6(2) . . . . ?
C28 N2 C13 N1 -178.17(13) . . . . ?
C28 N2 C27 Cl1 -0.2(2) . . . . ?
C28 N2 C27 C26 177.93(14) . . . . ?
C28 C29 C30 C31 -112.0(2) . . . . ?
C28 C29 C30 C32 123.59(19) . . . . ?
C28 C29 C33 C34 0.4(3) . . . . ?
C28 C36 C37 C38 127.57(17) . . . . ?
C28 C36 C37 C39 -108.01(18) . . . . ?
C29 C28 C36 C35 5.7(2) . . . . ?
C29 C28 C36 C37 -173.02(15) . . . . ?
C29 C33 C34 C35 2.8(3) . . . . ?
C30 C29 C33 C34 -178.41(17) . . . . ?
C33 C29 C30 C31 66.8(2) . . . . ?
C33 C29 C30 C32 -57.7(2) . . . . ?
C33 C34 C35 C36 -1.8(3) . . . . ?
C34 C35 C36 C28 -2.3(2) . . . . ?
C34 C35 C36 C37 176.50(16) . . . . ?
C35 C36 C37 C38 -51.1(2) . . . . ?
C35 C36 C37 C39 73.3(2) . . . . ?
C36 C28 C29 C30 173.96(15) . . . . ?
C36 C28 C29 C33 -4.8(2) . . . . ?

loop_
_exptl_oxdiff_crystal_face_indexfrac_h
_exptl_oxdiff_crystal_face_indexfrac_k
_exptl_oxdiff_crystal_face_indexfrac_l
_exptl_oxdiff_crystal_face_x
_exptl_oxdiff_crystal_face_y
_exptl_oxdiff_crystal_face_z
-1.2154 -7.3329 -0.5276 0.4579 -0.2818 -0.8431
-4.8366 1.7339 -7.7636 0.5632 -0.1333 0.8155
-5.7781 0.9598 -6.1895 0.6751 0.0549 0.7357
-2.2001 -7.3187 2.1084 0.5244 0.0402 -0.8505
-6.8033 -4.0815 -0.7327 0.9236 0.3834 -0.0091
1.5797 6.8722 -4.0157 -0.4095 -0.1683 0.8967
-6.1701 -2.9741 2.4224 0.7599 0.6500 -0.0091
-4.9315 -1.5806 5.3446 0.5218 0.8530 -0.0091
-0.5467 3.5646 -9.5525 0.0468 -0.6057 0.7943
-0.5495 6.2010 3.0448 -0.2556 0.6124 0.7481
-1.5680 5.7108 -4.7939 -0.0072 0.0058 1.0000
-0.5653 -6.9661 -2.0716 0.3948 -0.4594 -0.7956
2.8916 7.1978 3.9976 -0.6850 0.4179 0.5968
6.1000 4.9403 6.6017 -0.9725 0.2327 -0.0091
6.4786 5.5168 3.1032 -0.9862 -0.0786 0.1454
-5.1372 -6.9061 -0.9751 0.8699 0.0700 -0.4882
-0.9596 -6.9990 3.1681 0.3606 0.0303 -0.9322
6.8324 3.9787 0.8212 -0.9236 -0.3834 -0.0091
-5.4831 1.9922 -1.8268 0.5332 0.4545 0.7135
3.0269 4.5871 -7.1700 -0.4194 -0.6876 0.5927
1.5694 -5.6748 4.9418 0.0033 0.0086 -1.0000
4.6592 -2.8775 -0.3502 -0.3732 -0.6078 -0.7009
1.1672 3.9562 -8.9234 -0.1649 -0.6942 0.7007
0.2284 4.8821 -8.1068 -0.1158 -0.4905 0.8637
-3.4119 4.0488 1.9088 0.1642 0.6811 0.7135
-3.2379 0.0655 7.6596 0.2327 0.9725 0.0091
-0.1156 -4.9694 7.9717 0.1095 0.4640 -0.8791
-0.6873 -0.0831 10.3445 -0.0766 0.9573 -0.2786
1.9984 -5.6404 -0.7188 0.0399 -0.5208 -0.8528
-0.9546 -2.9968 -10.0427 0.3834 -0.9236 -0.0091
1.2213 1.9779 10.7507 -0.3785 0.9110 -0.1639
